data_1524688
loop_
_publ_author_name
'Kihlborg, L.'
'Klug, A.'

_publ_section_title
;
 The alkali metal distribution in the tetraqonal potassium tungsten bronze
 structure
;
_journal_name_full 'Chemica Scripta'
_journal_page_first 207
_journal_page_last 211
_journal_volume 3
_journal_year 1973
_chemical_formula_sum 'K0.37 O3 W'
_chemical_name_systematic 'K0.37 W O3'
_space_group_IT_number 127
_symmetry_space_group_name_Hall '-P 4 2ab'
_symmetry_space_group_name_H-M 'P 4/m b m'
_cell_angle_alpha 90
_cell_angle_beta 90
_cell_angle_gamma 90
_cell_formula_units_Z 10
_cell_length_a 12.2605
_cell_length_b 12.2605
_cell_length_c 3.8259
_cell_volume 575.109
_citation_journal_id_ASTM CSRPB9
_cod_data_source_file Kihlborg_CSRPB9_1973_644.cif
_cod_data_source_block K0.37O3W1
_cod_original_cell_volume 575.1088
_cod_original_formula_sum 'K0.37 O3 W1'
_cod_database_code 1524688

loop_
_symmetry_equiv_pos_as_xyz
x,y,z
-y,x,z
-x,-y,z
y,-x,z
x+1/2,-y+1/2,-z
y+1/2,x+1/2,-z
-x+1/2,y+1/2,-z
-y+1/2,-x+1/2,-z
-x,-y,-z
y,-x,-z
x,y,-z
-y,x,-z
-x-1/2,y-1/2,z
-y-1/2,-x-1/2,z
x-1/2,-y-1/2,z
y-1/2,x-1/2,z

loop_
_atom_site_label
_atom_site_type_symbol
_atom_site_fract_x
_atom_site_fract_y
_atom_site_fract_z
_atom_site_occupancy
_atom_site_U_iso_or_equiv
O2 O 0.0762 0.2065 0 1 0.0
K2 K 0.1717 0.6717 0 0.875 0.0
O5 O 0.143 0.0689 0.5 1 0.0
W2 W 0.07565 0.20701 0.5 1 0.0
O1 O 0 0.5 0 1 0.0
O3 O 0.2891 0.7891 0.5 1 0.0
O4 O -0.0001 0.3451 0.5 1 0.0
K1 K 0 0 0 0.105 0.0
W1 W 0 0.5 0.5 1 0.0
